data_7234371
loop_
_publ_author_name
'Wei-Hua Ning'
'Lu Zhai'
'Jian-Lan Liu'
'Xiao-Ming Ren'
'Katsuya Ichihashi'
'Sadafumi Nishihara'
'Katsuya Inoue'

_publ_section_title
;
 Multiple structural transformations coupled with switchable magnetic and
 dielectric responses in an amphidynamic crystal of
 4'-tert-butylbenzylpyridinium bis(maleonitriledithiolate)nickelate
;
_journal_name_full 'Journal of Materials Chemistry C'
_journal_page_first 7906
_journal_page_last 7915
_journal_paper_doi 10.1039/C5TC00676G
_journal_volume 3
_journal_year 2015
_chemical_formula_sum 'C24 H20 N5 Ni S4'
_chemical_formula_weight 565.38
_space_group_IT_number 2
_space_group_name_Hall '-P 1'
_space_group_name_H-M_alt 'P -1'
_symmetry_cell_setting triclinic
_symmetry_space_group_name_H-M 'P -1'
_atom_sites_solution_hydrogens geom
_atom_sites_solution_primary direct
_atom_sites_solution_secondary difmap
_cell_angle_alpha 72.777(6)
_cell_angle_beta 80.246(6)
_cell_angle_gamma 72.508(6)
_cell_formula_units_Z 2
_cell_length_a 9.1729(6)
_cell_length_b 11.8460(8)
_cell_length_c 13.1452(9)
_cell_measurement_temperature 200(2)
_cell_volume 1296.17(16)
_computing_structure_refinement 'SHELXL-97 (Sheldrick, 1997)'
_computing_structure_solution 'SHELXS-97 (Sheldrick, 1990)'
_diffrn_ambient_temperature 200(2)
_diffrn_measured_fraction_theta_full 0.979
_diffrn_measured_fraction_theta_max 0.979
_diffrn_radiation_monochromator graphite
_diffrn_radiation_source 'fine-focus sealed tube'
_diffrn_radiation_type CuK\a
_diffrn_radiation_wavelength 1.54178
_diffrn_reflns_av_R_equivalents 0.0269
_diffrn_reflns_av_sigmaI/netI 0.0339
_diffrn_reflns_limit_h_max 11
_diffrn_reflns_limit_h_min -11
_diffrn_reflns_limit_k_max 14
_diffrn_reflns_limit_k_min -14
_diffrn_reflns_limit_l_max 15
_diffrn_reflns_limit_l_min -16
_diffrn_reflns_number 8518
_diffrn_reflns_theta_full 70.72
_diffrn_reflns_theta_max 70.72
_diffrn_reflns_theta_min 3.53
_exptl_absorpt_coefficient_mu 4.270
_exptl_absorpt_correction_T_max 0.527
_exptl_absorpt_correction_T_min 0.413
_exptl_absorpt_correction_type multi-scan
_exptl_absorpt_process_details 'SADABS; Bruker, 2000'
_exptl_crystal_colour black
_exptl_crystal_density_diffrn 1.449
_exptl_crystal_density_method 'not measured'
_exptl_crystal_description block
_exptl_crystal_F_000 582.0
_exptl_crystal_preparation 'Magnetic properties'
_exptl_crystal_recrystallization_method 'Re-crystallisation from solvent: '
_exptl_crystal_size_max 0.25
_exptl_crystal_size_mid 0.20
_exptl_crystal_size_min 0.15
_refine_diff_density_max 0.506
_refine_diff_density_min -0.777
_refine_diff_density_rms 0.144
_refine_ls_extinction_method none
_refine_ls_goodness_of_fit_ref 1.061
_refine_ls_hydrogen_treatment mixed
_refine_ls_matrix_type full
_refine_ls_number_parameters 341
_refine_ls_number_reflns 4883
_refine_ls_number_restraints 0
_refine_ls_restrained_S_all 1.061
_refine_ls_R_factor_all 0.0636
_refine_ls_R_factor_gt 0.0570
_refine_ls_shift/su_max 0.000
_refine_ls_shift/su_mean 0.000
_refine_ls_structure_factor_coef Fsqd
_refine_ls_weighting_details 'calc w=1/[\s^2^(Fo^2^)+(0.0945P)^2^+0.5290P] where P=(Fo^2^+2Fc^2^)/3'
_refine_ls_weighting_scheme calc
_refine_ls_wR_factor_gt 0.1464
_refine_ls_wR_factor_ref 0.1541
_reflns_number_gt 4179
_reflns_number_total 4883
_reflns_threshold_expression >2sigma(I)
_cod_data_source_file J-Mater-Chem-C-2015-3-7906.cif
_cod_data_source_block 4
_cod_original_cell_volume 1296.17(15)
_cod_database_code 7234371

loop_
_symmetry_equiv_pos_as_xyz
'x, y, z'
'-x, -y, -z'

loop_
_atom_site_label
_atom_site_type_symbol
_atom_site_fract_x
_atom_site_fract_y
_atom_site_fract_z
_atom_site_U_iso_or_equiv
_atom_site_adp_type
_atom_site_occupancy
_atom_site_symmetry_multiplicity
_atom_site_calc_flag
_atom_site_refinement_flags
_atom_site_disorder_assembly
_atom_site_disorder_group
Ni1 Ni 0.60545(5) 0.04853(4) 0.59988(3) 0.03248(17) Uani 1 1 d . . .
S1 S 0.42048(8) 0.09161(6) 0.71753(5) 0.03630(19) Uani 1 1 d . . .
S2 S 0.72802(9) -0.10854(7) 0.71258(6) 0.0448(2) Uani 1 1 d . . .
S3 S 0.48394(9) 0.20270(6) 0.48415(6) 0.0383(2) Uani 1 1 d . . .
S4 S 0.78824(9) -0.00038(7) 0.48340(6) 0.0423(2) Uani 1 1 d . . .
N1 N 0.2930(4) -0.0176(3) 1.0025(2) 0.0573(8) Uani 1 1 d . . .
N2 N 0.6876(5) -0.2927(3) 0.9930(3) 0.0806(12) Uani 1 1 d . . .
N3 N 0.5103(4) 0.3626(3) 0.1950(2) 0.0574(8) Uani 1 1 d . . .
N4 N 0.9123(4) 0.0757(3) 0.1985(2) 0.0611(8) Uani 1 1 d . . .
N5 N 0.2289(3) 0.7404(2) 0.14757(18) 0.0409(6) Uani 1 1 d . . .
C1 C 0.3732(4) -0.0218(3) 0.9261(2) 0.0427(7) Uani 1 1 d . . .
C2 C 0.4739(4) -0.0242(3) 0.8309(2) 0.0369(6) Uani 1 1 d . . .
C3 C 0.6083(4) -0.1131(3) 0.8282(2) 0.0403(7) Uani 1 1 d . . .
C4 C 0.6524(5) -0.2125(3) 0.9205(3) 0.0537(9) Uani 1 1 d . . .
C5 C 0.5491(4) 0.2879(3) 0.2715(2) 0.0429(7) Uani 1 1 d . . .
C6 C 0.5980(3) 0.1972(3) 0.3673(2) 0.0355(6) Uani 1 1 d . . .
C7 C 0.7325(4) 0.1067(3) 0.3667(2) 0.0369(6) Uani 1 1 d . . .
C8 C 0.8309(4) 0.0925(3) 0.2719(3) 0.0452(7) Uani 1 1 d . . .
C9 C 0.3075(4) 0.6428(3) 0.1124(3) 0.0515(8) Uani 1 1 d . . .
H9 H 0.4046 0.5998 0.1345 0.062 Uiso 1 1 calc R . .
C10 C 0.2471(5) 0.6050(4) 0.0440(3) 0.0609(10) Uani 1 1 d . . .
H10 H 0.3017 0.5358 0.0208 0.073 Uiso 1 1 calc R . .
C11 C 0.1071(6) 0.6695(4) 0.0104(3) 0.0619(10) Uani 1 1 d . . .
H11 H 0.0652 0.6454 -0.0367 0.074 Uiso 1 1 calc R . .
C12 C 0.0269(5) 0.7707(4) 0.0461(3) 0.0559(9) Uani 1 1 d . . .
H12 H -0.0696 0.8155 0.0238 0.067 Uiso 1 1 calc R . .
C13 C 0.0915(4) 0.8045(3) 0.1150(2) 0.0463(7) Uani 1 1 d . . .
H13 H 0.0386 0.8733 0.1393 0.056 Uiso 1 1 calc R . .
C14 C 0.2959(5) 0.7770(4) 0.2253(3) 0.0606(11) Uani 1 1 d . . .
H14A H 0.2595 0.8651 0.2149 0.073 Uiso 1 1 calc R . .
H14B H 0.4069 0.7558 0.2120 0.073 Uiso 1 1 calc R . .
C15 C 0.2515(5) 0.7134(3) 0.3393(2) 0.0488(8) Uani 1 1 d . . .
C16 C 0.3341(4) 0.5974(4) 0.3873(3) 0.0594(9) Uani 1 1 d . . .
H16 H 0.4197 0.5577 0.3498 0.071 Uiso 1 1 calc R . .
C17 C 0.2911(4) 0.5386(4) 0.4917(3) 0.0560(9) Uani 1 1 d . . .
H17 H 0.3494 0.4604 0.5230 0.067 Uiso 1 1 calc R . .
C18 C 0.1637(4) 0.5939(3) 0.5496(2) 0.0365(6) Uani 1 1 d . A .
C19 C 0.0886(5) 0.7109(3) 0.5016(3) 0.0621(10) Uani 1 1 d . . .
H19 H 0.0058 0.7531 0.5393 0.075 Uiso 1 1 calc R . .
C20 C 0.1325(6) 0.7688(3) 0.3973(3) 0.0684(12) Uani 1 1 d . . .
H20 H 0.0775 0.8485 0.3670 0.082 Uiso 1 1 calc R . .
C21 C 0.1106(4) 0.5277(3) 0.6629(2) 0.0410(7) Uani 1 1 d . . .
C22 C -0.0669(8) 0.5419(7) 0.6640(5) 0.067(2) Uani 0.668(9) 1 d P A 1
H22A H -0.1058 0.5043 0.7345 0.101 Uiso 0.668(9) 1 calc PR A 1
H22B H -0.0822 0.5026 0.6139 0.101 Uiso 0.668(9) 1 calc PR A 1
H22C H -0.1204 0.6273 0.6444 0.101 Uiso 0.668(9) 1 calc PR A 1
C23 C 0.1243(12) 0.5943(8) 0.7423(5) 0.083(4) Uani 0.668(9) 1 d P A 1
H23A H 0.0825 0.6810 0.7147 0.125 Uiso 0.668(9) 1 calc PR A 1
H23B H 0.2304 0.5779 0.7531 0.125 Uiso 0.668(9) 1 calc PR A 1
H23C H 0.0686 0.5662 0.8092 0.125 Uiso 0.668(9) 1 calc PR A 1
C24 C 0.1855(10) 0.3966(6) 0.6937(6) 0.077(3) Uani 0.668(9) 1 d P A 1
H24A H 0.1411 0.3602 0.7626 0.115 Uiso 0.668(9) 1 calc PR A 1
H24B H 0.2931 0.3843 0.6969 0.115 Uiso 0.668(9) 1 calc PR A 1
H24C H 0.1716 0.3590 0.6419 0.115 Uiso 0.668(9) 1 calc PR A 1
C22' C 0.2664(19) 0.462(2) 0.7278(10) 0.101(8) Uani 0.332(9) 1 d P A 2
H22D H 0.3104 0.5235 0.7331 0.151 Uiso 0.332(9) 1 calc PR A 2
H22E H 0.3394 0.4080 0.6898 0.151 Uiso 0.332(9) 1 calc PR A 2
H22F H 0.2398 0.4152 0.7982 0.151 Uiso 0.332(9) 1 calc PR A 2
C23' C 0.079(2) 0.4103(13) 0.6521(9) 0.077(5) Uani 0.332(9) 1 d P A 2
H23D H 0.0632 0.3579 0.7220 0.115 Uiso 0.332(9) 1 calc PR A 2
H23E H 0.1652 0.3678 0.6129 0.115 Uiso 0.332(9) 1 calc PR A 2
H23F H -0.0111 0.4327 0.6148 0.115 Uiso 0.332(9) 1 calc PR A 2
C24' C 0.001(5) 0.593(2) 0.7225(15) 0.27(3) Uani 0.332(9) 1 d P A 2
H24D H -0.0512 0.5382 0.7747 0.408 Uiso 0.332(9) 1 calc PR A 2
H24E H -0.0722 0.6542 0.6768 0.408 Uiso 0.332(9) 1 calc PR A 2
H24F H 0.0471 0.6310 0.7581 0.408 Uiso 0.332(9) 1 calc PR A 2

loop_
_atom_site_aniso_label
_atom_site_aniso_U_11
_atom_site_aniso_U_22
_atom_site_aniso_U_33
_atom_site_aniso_U_23
_atom_site_aniso_U_13
_atom_site_aniso_U_12
Ni1 0.0356(3) 0.0280(3) 0.0346(3) -0.0088(2) -0.0093(2) -0.0054(2)
S1 0.0384(4) 0.0304(3) 0.0362(4) -0.0050(3) -0.0066(3) -0.0053(3)
S2 0.0459(4) 0.0365(4) 0.0457(4) -0.0093(3) -0.0152(3) 0.0031(3)
S3 0.0402(4) 0.0317(4) 0.0381(4) -0.0073(3) -0.0072(3) -0.0022(3)
S4 0.0394(4) 0.0392(4) 0.0418(4) -0.0111(3) -0.0068(3) 0.0011(3)
N1 0.072(2) 0.0578(18) 0.0443(16) -0.0072(13) 0.0000(15) -0.0290(16)
N2 0.123(3) 0.0493(19) 0.068(2) 0.0125(16) -0.053(2) -0.024(2)
N3 0.069(2) 0.0464(16) 0.0498(16) 0.0018(13) -0.0152(15) -0.0141(15)
N4 0.063(2) 0.064(2) 0.0516(17) -0.0172(15) 0.0087(15) -0.0156(16)
N5 0.0569(16) 0.0394(13) 0.0302(11) -0.0032(10) -0.0034(11) -0.0245(12)
C1 0.0548(19) 0.0372(15) 0.0387(16) -0.0041(12) -0.0103(14) -0.0184(14)
C2 0.0510(17) 0.0290(13) 0.0346(14) -0.0042(11) -0.0117(12) -0.0161(12)
C3 0.0556(18) 0.0315(14) 0.0378(15) -0.0043(11) -0.0200(13) -0.0134(13)
C4 0.073(2) 0.0402(18) 0.0526(19) -0.0074(15) -0.0280(18) -0.0138(16)
C5 0.0481(17) 0.0376(16) 0.0441(17) -0.0095(14) -0.0063(14) -0.0130(13)
C6 0.0425(15) 0.0334(14) 0.0352(14) -0.0090(11) -0.0067(12) -0.0152(12)
C7 0.0434(16) 0.0350(14) 0.0370(14) -0.0111(11) -0.0052(12) -0.0149(12)
C8 0.0495(18) 0.0405(16) 0.0453(17) -0.0094(13) -0.0062(15) -0.0123(14)
C9 0.055(2) 0.0457(18) 0.0448(17) -0.0022(14) -0.0061(15) -0.0092(15)
C10 0.085(3) 0.049(2) 0.0465(19) -0.0209(16) 0.0047(18) -0.0130(19)
C11 0.094(3) 0.072(3) 0.0361(16) -0.0153(16) -0.0098(18) -0.042(2)
C12 0.055(2) 0.059(2) 0.0514(19) -0.0043(16) -0.0145(16) -0.0167(17)
C13 0.0564(19) 0.0381(16) 0.0434(16) -0.0113(13) 0.0029(14) -0.0142(14)
C14 0.095(3) 0.063(2) 0.0407(17) -0.0012(15) -0.0132(18) -0.054(2)
C15 0.076(2) 0.0501(18) 0.0357(15) -0.0051(13) -0.0119(15) -0.0406(18)
C16 0.049(2) 0.079(3) 0.0403(17) -0.0061(17) -0.0075(15) -0.0100(18)
C17 0.056(2) 0.052(2) 0.0434(17) -0.0001(15) -0.0105(15) 0.0013(16)
C18 0.0520(17) 0.0312(14) 0.0328(14) -0.0086(11) -0.0097(12) -0.0169(12)
C19 0.086(3) 0.0369(18) 0.0449(18) -0.0105(14) 0.0000(18) 0.0073(18)
C20 0.113(4) 0.0281(16) 0.0473(19) -0.0006(14) -0.008(2) -0.0028(19)
C21 0.0563(19) 0.0403(16) 0.0332(14) -0.0075(12) -0.0076(13) -0.0226(14)
C22 0.062(4) 0.088(5) 0.057(4) -0.008(3) 0.000(3) -0.042(4)
C23 0.149(9) 0.098(7) 0.037(3) -0.006(3) -0.022(4) -0.086(7)
C24 0.091(5) 0.044(3) 0.066(4) 0.010(3) 0.010(4) -0.007(3)
C22' 0.095(11) 0.17(2) 0.039(6) 0.031(8) -0.033(7) -0.076(13)
C23' 0.136(15) 0.076(9) 0.040(6) 0.007(5) -0.023(7) -0.074(10)
C24' 0.43(6) 0.104(18) 0.048(11) 0.032(11) 0.10(2) 0.15(3)

loop_
_atom_type_symbol
_atom_type_description
_atom_type_scat_dispersion_real
_atom_type_scat_dispersion_imag
_atom_type_scat_source
C C 0.0181 0.0091 'International Tables Vol C Tables 4.2.6.8 and 6.1.1.4'
H H 0.0000 0.0000 'International Tables Vol C Tables 4.2.6.8 and 6.1.1.4'
N N 0.0311 0.0180 'International Tables Vol C Tables 4.2.6.8 and 6.1.1.4'
S S 0.3331 0.5567 'International Tables Vol C Tables 4.2.6.8 and 6.1.1.4'
Ni Ni -3.0029 0.5091 'International Tables Vol C Tables 4.2.6.8 and 6.1.1.4'

loop_
_geom_angle_atom_site_label_1
_geom_angle_atom_site_label_2
_geom_angle_atom_site_label_3
_geom_angle
_geom_angle_site_symmetry_1
_geom_angle_site_symmetry_3
S4 Ni1 S1 178.02(3) . .
S4 Ni1 S2 86.50(3) . .
S1 Ni1 S2 92.55(3) . .
S4 Ni1 S3 92.42(3) . .
S1 Ni1 S3 88.51(3) . .
S2 Ni1 S3 178.46(3) . .
C2 S1 Ni1 103.21(11) . .
C3 S2 Ni1 103.63(11) . .
C6 S3 Ni1 103.65(11) . .
C7 S4 Ni1 103.73(11) . .
C13 N5 C9 120.5(3) . .
C13 N5 C14 120.0(3) . .
C9 N5 C14 119.5(3) . .
N1 C1 C2 178.5(3) . .
C3 C2 C1 122.1(3) . .
C3 C2 S1 120.4(2) . .
C1 C2 S1 117.4(2) . .
C2 C3 C4 121.3(3) . .
C2 C3 S2 120.1(2) . .
C4 C3 S2 118.5(3) . .
N2 C4 C3 178.9(4) . .
N3 C5 C6 178.7(3) . .
C7 C6 C5 121.3(3) . .
C7 C6 S3 120.1(2) . .
C5 C6 S3 118.6(2) . .
C6 C7 C8 123.6(3) . .
C6 C7 S4 120.1(2) . .
C8 C7 S4 116.3(2) . .
N4 C8 C7 176.9(4) . .
N5 C9 C10 120.7(4) . .
C11 C10 C9 119.2(4) . .
C10 C11 C12 119.8(3) . .
C13 C12 C11 118.8(4) . .
N5 C13 C12 120.8(3) . .
N5 C14 C15 110.9(2) . .
C20 C15 C16 117.7(3) . .
C20 C15 C14 121.3(4) . .
C16 C15 C14 121.0(4) . .
C15 C16 C17 120.7(4) . .
C18 C17 C16 121.4(3) . .
C19 C18 C17 116.4(3) . .
C19 C18 C21 121.6(3) . .
C17 C18 C21 121.9(3) . .
C18 C19 C20 121.6(4) . .
C15 C20 C19 122.0(3) . .
C24' C21 C24 126.7(9) . .
C24' C21 C23 49(2) . .
C24 C21 C23 112.9(5) . .
C24' C21 C18 119.2(8) . .
C24 C21 C18 114.0(4) . .
C23 C21 C18 109.4(3) . .
C24' C21 C23' 115(2) . .
C24 C21 C23' 44.6(7) . .
C23 C21 C23' 144.3(5) . .
C18 C21 C23' 105.9(5) . .
C24' C21 C22 57(2) . .
C24 C21 C22 107.0(5) . .
C23 C21 C22 106.1(5) . .
C18 C21 C22 106.8(3) . .
C23' C21 C22 67.9(8) . .
C24' C21 C22' 109.5(19) . .
C24 C21 C22' 53.7(8) . .
C23 C21 C22' 66.8(8) . .
C18 C21 C22' 106.3(5) . .
C23' C21 C22' 98.3(10) . .
C22 C21 C22' 146.6(5) . .

loop_
_geom_bond_atom_site_label_1
_geom_bond_atom_site_label_2
_geom_bond_distance
_geom_bond_site_symmetry_2
Ni1 S4 2.1360(9) .
Ni1 S1 2.1421(8) .
Ni1 S2 2.1437(9) .
Ni1 S3 2.1443(8) .
S1 C2 1.725(3) .
S2 C3 1.714(3) .
S3 C6 1.712(3) .
S4 C7 1.716(3) .
N1 C1 1.144(5) .
N2 C4 1.139(5) .
N3 C5 1.151(4) .
N4 C8 1.144(4) .
N5 C13 1.327(4) .
N5 C9 1.332(4) .
N5 C14 1.499(4) .
C1 C2 1.426(5) .
C2 C3 1.363(5) .
C3 C4 1.434(4) .
C5 C6 1.430(4) .
C6 C7 1.371(4) .
C7 C8 1.431(4) .
C9 C10 1.368(5) .
C10 C11 1.353(6) .
C11 C12 1.372(6) .
C12 C13 1.368(5) .
C14 C15 1.513(4) .
C15 C20 1.337(6) .
C15 C16 1.373(5) .
C16 C17 1.392(5) .
C17 C18 1.382(5) .
C18 C19 1.360(5) .
C18 C21 1.537(4) .
C19 C20 1.391(5) .
C21 C24' 1.359(18) .
C21 C24 1.459(7) .
C21 C23 1.524(6) .
C21 C23' 1.553(11) .
C21 C22 1.584(7) .
C21 C22' 1.652(14) .
